data_4321186
loop_
_publ_author_name
'Katja Siegburg'
'Wilhelm Preetz'

_publ_contact_author
;
    Wilhelm Preetz
    Institut f\"ur Anorganische Chemie
    Universit \"at Kiel
    Olshausenstrasse 40
    D-24098 Kiel
    Germany
;
_publ_contact_author_email siegburg@ac.uni-kiel.de
_publ_contact_author_fax '049 431 880 1520'
_publ_contact_author_phone '049 431 880 2406'
_publ_section_title
;
 Synthesis of Monohalogeno Derivatives of closo-[B~9~H~9~]^2-^. Crystal
 Structures of (Ph~4~P)~2~[1-XB~9~H~8~]*CH~3~CN (X = Cl, Br, I)
;
_journal_name_full 'Inorganic Chemistry'
_journal_page_first 3280
_journal_page_last 3282
_journal_paper_doi 10.1021/ic9913334
_journal_volume 39
_journal_year 2000
_chemical_formula_sum 'C50 H51 B9 I N P2'
_chemical_formula_weight 952.05
_chemical_name_systematic
; 
 ? 
;
_space_group_IT_number 14
_symmetry_cell_setting monoclinic
_symmetry_space_group_name_Hall '-P 2yn'
_symmetry_space_group_name_H-M 'P 1 21/n 1'
_atom_sites_solution_hydrogens geom
_atom_sites_solution_primary direct
_atom_sites_solution_secondary difmap
_audit_creation_method SHELXL-97
_cell_angle_alpha 90.000(5)
_cell_angle_beta 94.000(5)
_cell_angle_gamma 90.000(5)
_cell_formula_units_Z 4
_cell_length_a 10.551(5)
_cell_length_b 13.582(5)
_cell_length_c 33.441(5)
_cell_measurement_reflns_used 25
_cell_measurement_temperature 193(2)
_cell_measurement_theta_max 24.98
_cell_measurement_theta_min 2.07
_cell_volume 4781(3)
_computing_cell_refinement 'CAD-4-PC ver. 1.5 (Enraf-Nonius, 1994)'
_computing_data_collection 'CAD-4-PC ver. 1.5 (Enraf-Nonius, 1994)'
_computing_data_reduction 'MoLEN (Fair, 1990)'
_computing_molecular_graphics 'DIAMOND 2.0 (Bergerhoff, 1998)'
_computing_publication_material ' SHELXL-97 (Sheldrick, 1997)'
_computing_structure_refinement 'SHELXL-97 (Sheldrick, 1997)'
_computing_structure_solution 'SIR-92 (Altomare, 1993)'
_diffrn_ambient_temperature 193(2)
_diffrn_measured_fraction_theta_full 0.997
_diffrn_measured_fraction_theta_max 0.997
_diffrn_measurement_method omega/2theta
_diffrn_radiation_monochromator graphite
_diffrn_radiation_source 'fine-focus sealed tube'
_diffrn_radiation_type MoK\a
_diffrn_radiation_wavelength 0.71069
_diffrn_reflns_av_R_equivalents 0.0988
_diffrn_reflns_av_sigmaI/netI 0.0422
_diffrn_reflns_limit_h_max 12
_diffrn_reflns_limit_h_min 0
_diffrn_reflns_limit_k_max 16
_diffrn_reflns_limit_k_min 0
_diffrn_reflns_limit_l_max 39
_diffrn_reflns_limit_l_min -39
_diffrn_reflns_number 8874
_diffrn_reflns_theta_full 24.98
_diffrn_reflns_theta_max 24.98
_diffrn_reflns_theta_min 2.07
_diffrn_standards_interval_time 15000s
_diffrn_standards_number 3
_exptl_absorpt_coefficient_mu 0.773
_exptl_absorpt_correction_type none
_exptl_crystal_colour yellow
_exptl_crystal_density_diffrn 1.323
_exptl_crystal_density_method 'not measured'
_exptl_crystal_description needle
_exptl_crystal_F_000 1944
_exptl_crystal_size_max 0.3
_exptl_crystal_size_mid 0.1
_exptl_crystal_size_min 0.1
_refine_diff_density_max 3.445
_refine_diff_density_min -3.195
_refine_diff_density_rms 0.126
_refine_ls_extinction_method none
_refine_ls_goodness_of_fit_ref 1.075
_refine_ls_hydrogen_treatment mixed
_refine_ls_matrix_type full
_refine_ls_number_parameters 563
_refine_ls_number_reflns 8386
_refine_ls_number_restraints 0
_refine_ls_restrained_S_all 1.075
_refine_ls_R_factor_all 0.1422
_refine_ls_R_factor_gt 0.0947
_refine_ls_shift/su_max 0.002
_refine_ls_shift/su_mean 0.000
_refine_ls_structure_factor_coef Fsqd
_refine_ls_weighting_details 'calc w=1/[\s^2^(Fo^2^)+(0.1279P)^2^+27.1290P] where P=(Fo^2^+2Fc^2^)/3'
_refine_ls_weighting_scheme calc
_refine_ls_wR_factor_gt 0.2468
_refine_ls_wR_factor_ref 0.2816
_reflns_number_gt 5693
_reflns_number_total 8386
_reflns_threshold_expression >2sigma(I)
_cod_data_source_file ic9913334_3.cif
_cod_data_source_block m
_cod_database_code 4321186

loop_
_symmetry_equiv_pos_as_xyz
'x, y, z'
'-x+1/2, y+1/2, -z+1/2'
'-x, -y, -z'
'x-1/2, -y-1/2, z-1/2'

loop_
_atom_site_label
_atom_site_type_symbol
_atom_site_fract_x
_atom_site_fract_y
_atom_site_fract_z
_atom_site_U_iso_or_equiv
_atom_site_adp_type
_atom_site_occupancy
_atom_site_symmetry_multiplicity
_atom_site_calc_flag
_atom_site_refinement_flags
_atom_site_disorder_assembly
_atom_site_disorder_group
I001 I -0.11185(7) -0.22969(6) 0.80224(3) 0.0929(4) Uani 1 1 d . . .
P1 P -0.67399(16) 0.26843(12) 0.92613(5) 0.0324(4) Uani 1 1 d . . .
P2 P -0.20429(17) 0.13127(14) 0.83379(5) 0.0360(4) Uani 1 1 d . . .
C1A1 C -0.6429(7) 0.1418(5) 0.93858(19) 0.0373(15) Uani 1 1 d . . .
C1A2 C -0.7453(8) 0.0755(5) 0.9355(2) 0.0474(18) Uani 1 1 d . . .
H1A2 H -0.8300 0.0981 0.9302 0.057 Uiso 1 1 calc R . .
C1A3 C -0.7188(9) -0.0244(6) 0.9403(2) 0.058(2) Uani 1 1 d . . .
H1A3 H -0.7864 -0.0707 0.9383 0.070 Uiso 1 1 calc R . .
C1A4 C -0.5975(8) -0.0567(7) 0.9479(3) 0.056(2) Uiso 1 1 d . . .
H1A4 H -0.5817 -0.1252 0.9511 0.068 Uiso 1 1 calc R . .
C1A5 C -0.4972(8) 0.0082(6) 0.9508(2) 0.052(2) Uani 1 1 d . . .
H1A5 H -0.4129 -0.0154 0.9562 0.062 Uiso 1 1 calc R . .
C1A6 C -0.5196(7) 0.1079(5) 0.9460(2) 0.0425(16) Uani 1 1 d . . .
H1A6 H -0.4507 0.1531 0.9477 0.051 Uiso 1 1 calc R . .
C1B1 C -0.6932(6) 0.2767(5) 0.8725(2) 0.0350(14) Uani 1 1 d . . .
C1B2 C -0.6720(7) 0.1929(6) 0.8498(2) 0.0425(16) Uani 1 1 d . . .
H1B2 H -0.6498 0.1323 0.8627 0.051 Uiso 1 1 calc R . .
C1B3 C -0.6836(8) 0.1988(6) 0.8080(2) 0.0500(19) Uani 1 1 d . . .
H1B3 H -0.6689 0.1420 0.7923 0.060 Uiso 1 1 calc R . .
C1B4 C -0.7157(8) 0.2851(6) 0.7897(2) 0.053(2) Uani 1 1 d . . .
H1B4 H -0.7218 0.2885 0.7612 0.064 Uiso 1 1 calc R . .
C1B5 C -0.7397(7) 0.3681(6) 0.8116(2) 0.0496(18) Uani 1 1 d . . .
H1B5 H -0.7654 0.4274 0.7983 0.059 Uiso 1 1 calc R . .
C1B6 C -0.7260(7) 0.3647(5) 0.8535(2) 0.0400(16) Uani 1 1 d . . .
H1B6 H -0.7391 0.4223 0.8689 0.048 Uiso 1 1 calc R . .
C1C1 C -0.5401(6) 0.3410(5) 0.9453(2) 0.0336(14) Uani 1 1 d . . .
C1C2 C -0.5043(7) 0.3359(6) 0.9862(2) 0.0486(18) Uani 1 1 d . . .
H1C2 H -0.5504 0.2950 1.0031 0.058 Uiso 1 1 calc R . .
C1C3 C -0.4022(7) 0.3901(6) 1.0024(3) 0.055(2) Uani 1 1 d . . .
H1C3 H -0.3766 0.3855 1.0301 0.065 Uiso 1 1 calc R . .
C1C4 C -0.3374(8) 0.4513(7) 0.9774(3) 0.060(2) Uani 1 1 d . . .
H1C4 H -0.2688 0.4906 0.9882 0.072 Uiso 1 1 calc R . .
C1C5 C -0.3726(8) -0.5453(7) 0.9376(3) 0.063(2) Uani 1 1 d . . .
H1C5 H -0.3267 -0.5041 0.9208 0.076 Uiso 1 1 calc R . .
C1C6 C -0.4731(7) 0.4003(7) 0.9209(2) 0.053(2) Uani 1 1 d . . .
H1C6 H -0.4957 0.4036 0.8929 0.064 Uiso 1 1 calc R . .
C1D1 C -0.8136(6) 0.3058(5) 0.9500(2) 0.0378(15) Uani 1 1 d . . .
C1D2 C -0.8231(7) 0.2732(6) 0.9893(2) 0.0430(16) Uani 1 1 d . . .
H1D2 H -0.7632 0.2276 1.0010 0.052 Uiso 1 1 calc R . .
C1D3 C -0.0803(7) -0.3078(6) 0.9892(2) 0.0492(19) Uani 1 1 d . . .
H1D3 H -0.0758 -0.2879 0.9621 0.059 Uiso 1 1 calc R . .
C1D4 C -1.0098(8) 0.3704(6) 0.9939(3) 0.056(2) Uani 1 1 d . . .
H1D4 H -1.0770 0.3927 1.0091 0.068 Uiso 1 1 calc R . .
C1D5 C -1.0026(8) 0.4012(6) 0.9546(3) 0.057(2) Uani 1 1 d . . .
H1D5 H -1.0653 0.4445 0.9428 0.069 Uiso 1 1 calc R . .
C1D6 C -0.9044(7) 0.3691(5) 0.9325(2) 0.0428(16) Uani 1 1 d . . .
H1D6 H -0.8994 0.3903 0.9056 0.051 Uiso 1 1 calc R . .
C2A1 C -0.3368(6) 0.0539(5) 0.8178(2) 0.0357(15) Uani 1 1 d . . .
C2A2 C -0.3633(8) 0.0347(7) 0.7771(2) 0.054(2) Uani 1 1 d . . .
H2A2 H -0.3118 0.0625 0.7578 0.065 Uiso 1 1 calc R . .
C2A3 C -0.4651(8) -0.0252(7) 0.7651(3) 0.064(2) Uani 1 1 d . . .
H2A3 H -0.4849 -0.0371 0.7373 0.076 Uiso 1 1 calc R . .
C2A4 C -0.5378(7) -0.0676(6) 0.7931(3) 0.052(2) Uani 1 1 d . . .
H2A4 H -0.6059 -0.1102 0.7847 0.062 Uiso 1 1 calc R . .
C2A5 C -0.5122(7) -0.0486(6) 0.8329(3) 0.0489(18) Uani 1 1 d . . .
H2A5 H -0.5640 -0.0767 0.8520 0.059 Uiso 1 1 calc R . .
C2A6 C -0.4117(7) 0.0112(5) 0.8455(2) 0.0411(16) Uani 1 1 d . . .
H2A6 H -0.3936 0.0232 0.8733 0.049 Uiso 1 1 calc R . .
C2B1 C -0.1613(7) 0.1022(6) 0.8853(2) 0.0454(18) Uani 1 1 d . . .
C2B2 C -0.1760(8) 0.1733(7) 0.9149(2) 0.056(2) Uani 1 1 d . . .
H2B2 H -0.2003 0.2385 0.9076 0.067 Uiso 1 1 calc R . .
C2B3 C -0.1547(9) 0.1479(8) 0.9553(2) 0.066(3) Uani 1 1 d . . .
H2B3 H -0.1631 0.1963 0.9754 0.079 Uiso 1 1 calc R . .
C2B4 C -0.1222(8) 0.0544(10) 0.9658(3) 0.072(3) Uani 1 1 d . . .
H2B4 H -0.1098 0.0374 0.9933 0.086 Uiso 1 1 calc R . .
C2B5 C -0.1067(8) -0.0171(8) 0.9367(3) 0.069(3) Uani 1 1 d . . .
H2B5 H -0.0816 -0.0819 0.9443 0.083 Uiso 1 1 calc R . .
C2B6 C -0.1281(8) 0.0069(7) 0.8966(2) 0.054(2) Uani 1 1 d . . .
H2B6 H -0.1201 -0.0422 0.8766 0.065 Uiso 1 1 calc R . .
C2C1 C -0.2438(7) 0.2601(5) 0.8295(2) 0.0414(16) Uani 1 1 d . . .
C2C2 C -0.1495(9) 0.3295(6) 0.8395(2) 0.057(2) Uani 1 1 d . . .
H2C2 H -0.0674 0.3088 0.8496 0.068 Uiso 1 1 calc R . .
C2C3 C -0.1763(11) 0.4284(6) 0.8347(3) 0.067(3) Uani 1 1 d . . .
H2C3 H -0.1132 0.4766 0.8415 0.080 Uiso 1 1 calc R . .
C2C4 C -0.2958(12) -0.5438(7) 0.8200(3) 0.072(3) Uani 1 1 d . . .
H2C4 H -0.3144 -0.4758 0.8166 0.086 Uiso 1 1 calc R . .
C2C5 C -0.3880(10) 0.3892(6) 0.8100(3) 0.063(2) Uani 1 1 d . . .
H2C5 H -0.4697 0.4103 0.7998 0.076 Uiso 1 1 calc R . .
C2C6 C -0.3622(8) 0.2899(6) 0.8149(2) 0.0507(19) Uani 1 1 d . . .
H2C6 H -0.4264 0.2425 0.8081 0.061 Uiso 1 1 calc R . .
C2D1 C -0.0787(6) 0.1114(5) 0.8009(2) 0.0393(16) Uani 1 1 d . . .
C2D2 C -0.0733(7) 0.1706(6) 0.7674(2) 0.0479(18) Uani 1 1 d . . .
H2D2 H -0.1307 0.2241 0.7633 0.057 Uiso 1 1 calc R . .
C2D3 C 0.0158(7) 0.1517(6) 0.7401(2) 0.0505(19) Uani 1 1 d . . .
H2D3 H 0.0184 0.1916 0.7168 0.061 Uiso 1 1 calc R . .
C2D4 C 0.1006(8) 0.0759(7) 0.7462(3) 0.057(2) Uani 1 1 d . . .
H2D4 H 0.1621 0.0641 0.7273 0.068 Uiso 1 1 calc R . .
C2D5 C 0.0973(9) 0.0181(7) 0.7788(3) 0.067(2) Uani 1 1 d . . .
H2D5 H 0.1559 -0.0347 0.7826 0.080 Uiso 1 1 calc R . .
C2D6 C 0.0089(8) 0.0348(6) 0.8072(3) 0.054(2) Uani 1 1 d . . .
H2D6 H 0.0082 -0.0053 0.8305 0.065 Uiso 1 1 calc R . .
B1 B 0.0465(9) -0.2754(8) 0.8436(3) 0.053(2) Uani 1 1 d . . .
B2 B 0.2195(10) -0.2759(9) 0.8342(3) 0.066(3) Uani 1 1 d . . .
H2 H 0.2603 -0.2502 0.8060 0.079 Uiso 1 1 calc R . .
B3 B 0.1240(11) -0.3986(8) 0.8462(3) 0.062(3) Uani 1 1 d . . .
H3 H 0.0938 -0.4645 0.8278 0.074 Uiso 1 1 calc R . .
B4 B 0.1622(13) -0.1903(10) 0.8637(4) 0.084(4) Uani 1 1 d . . .
H4 H 0.1591 -0.1081 0.8612 0.101 Uiso 1 1 calc R . .
B5 B 0.2803(11) -0.3734(8) 0.8577(3) 0.063(3) Uani 1 1 d . . .
H5 H 0.3629 -0.4189 0.8494 0.075 Uiso 1 1 calc R . .
B6 B 0.0303(10) -0.3553(8) 0.8839(3) 0.053(2) Uani 1 1 d . . .
H6 H -0.0595 -0.3836 0.8957 0.063 Uiso 1 1 calc R . .
B7 B 0.1140(18) -0.2566(9) 0.9010(5) 0.114(7) Uani 1 1 d . . .
H7 H 0.0856 -0.2179 0.9285 0.137 Uiso 1 1 calc R . .
B8 B 0.2792(9) -0.2693(8) 0.8846(3) 0.056(2) Uani 1 1 d . . .
H8 H 0.3693 -0.2411 0.9003 0.068 Uiso 1 1 calc R . .
B9 B 0.1891(11) -0.3829(8) 0.8975(3) 0.063(3) Uani 1 1 d . . .
H9 H 0.2139 -0.4365 0.9222 0.076 Uiso 1 1 calc R . .
N1 N -0.3423(8) -0.1943(7) 0.9332(3) 0.079(2) Uani 1 1 d . . .
C2 C -0.3552(9) -0.2406(7) 0.9059(3) 0.059(2) Uani 1 1 d . . .
C3 C -0.3745(14) -0.2980(11) 0.8699(4) 0.105(4) Uani 1 1 d . . .
H3A H -0.4447 -0.2700 0.8528 0.158 Uiso 1 1 calc R . .
H3B H -0.3951 -0.3660 0.8768 0.158 Uiso 1 1 calc R . .
H3C H -0.2968 -0.2974 0.8554 0.158 Uiso 1 1 calc R . .

loop_
_atom_site_aniso_label
_atom_site_aniso_U_11
_atom_site_aniso_U_22
_atom_site_aniso_U_33
_atom_site_aniso_U_23
_atom_site_aniso_U_13
_atom_site_aniso_U_12
I001 0.0724(5) 0.0853(6) 0.1151(7) 0.0322(4) -0.0342(4) -0.0062(4)
P1 0.0366(9) 0.0316(9) 0.0295(8) -0.0023(7) 0.0064(7) -0.0005(7)
P2 0.0381(9) 0.0407(10) 0.0293(9) 0.0001(7) 0.0033(7) -0.0057(7)
C1A1 0.050(4) 0.034(4) 0.029(3) 0.000(3) 0.010(3) 0.000(3)
C1A2 0.056(5) 0.039(4) 0.048(4) -0.003(3) 0.008(4) -0.011(3)
C1A3 0.086(6) 0.042(4) 0.048(5) -0.006(4) 0.015(4) -0.022(4)
C1A5 0.070(5) 0.052(5) 0.034(4) -0.002(3) 0.007(4) 0.018(4)
C1A6 0.055(4) 0.041(4) 0.033(4) 0.001(3) 0.006(3) 0.003(3)
C1B1 0.036(3) 0.034(4) 0.035(3) -0.008(3) 0.007(3) -0.003(3)
C1B2 0.050(4) 0.042(4) 0.036(4) -0.005(3) 0.003(3) -0.001(3)
C1B3 0.064(5) 0.049(4) 0.037(4) -0.015(3) 0.004(3) -0.002(4)
C1B4 0.064(5) 0.061(5) 0.034(4) -0.002(4) 0.002(4) 0.000(4)
C1B5 0.056(5) 0.050(5) 0.042(4) 0.003(3) 0.002(3) 0.007(4)
C1B6 0.047(4) 0.037(4) 0.037(4) -0.004(3) 0.011(3) 0.003(3)
C1C1 0.033(3) 0.031(3) 0.038(4) -0.007(3) 0.008(3) -0.001(3)
C1C2 0.047(4) 0.056(5) 0.043(4) -0.004(4) 0.005(3) 0.003(4)
C1C3 0.047(4) 0.063(5) 0.052(5) -0.023(4) -0.005(4) 0.013(4)
C1C4 0.041(4) 0.061(5) 0.077(6) -0.018(5) -0.003(4) -0.004(4)
C1C5 0.053(5) 0.068(6) 0.068(6) 0.006(5) 0.006(4) -0.022(4)
C1C6 0.049(4) 0.067(5) 0.044(4) 0.000(4) 0.009(3) -0.016(4)
C1D1 0.035(3) 0.039(4) 0.040(4) -0.009(3) 0.011(3) -0.002(3)
C1D2 0.046(4) 0.049(4) 0.036(4) 0.001(3) 0.012(3) 0.001(3)
C1D3 0.049(4) 0.059(5) 0.042(4) -0.004(4) 0.019(3) -0.007(4)
C1D4 0.055(5) 0.056(5) 0.062(5) 0.001(4) 0.033(4) 0.000(4)
C1D5 0.045(4) 0.054(5) 0.074(6) 0.007(4) 0.018(4) 0.007(4)
C1D6 0.042(4) 0.043(4) 0.044(4) 0.003(3) 0.010(3) 0.003(3)
C2A1 0.031(3) 0.035(4) 0.040(4) -0.001(3) 0.002(3) -0.001(3)
C2A2 0.054(5) 0.072(6) 0.036(4) -0.004(4) 0.007(3) -0.012(4)
C2A3 0.055(5) 0.080(6) 0.057(5) -0.021(5) 0.003(4) -0.017(5)
C2A4 0.037(4) 0.046(4) 0.072(6) -0.014(4) 0.000(4) -0.008(3)
C2A5 0.048(4) 0.041(4) 0.059(5) 0.002(4) 0.012(4) -0.010(3)
C2A6 0.046(4) 0.039(4) 0.039(4) 0.007(3) 0.008(3) -0.004(3)
C2B1 0.039(4) 0.065(5) 0.033(4) 0.002(3) 0.004(3) -0.013(3)
C2B2 0.058(5) 0.071(6) 0.039(4) -0.002(4) 0.001(4) -0.015(4)
C2B3 0.071(6) 0.093(8) 0.033(4) -0.008(5) 0.004(4) -0.018(5)
C2B4 0.055(5) 0.129(10) 0.030(4) 0.016(5) 0.001(4) -0.009(6)
C2B5 0.053(5) 0.093(7) 0.062(6) 0.038(6) 0.003(4) 0.009(5)
C2B6 0.055(5) 0.065(5) 0.043(4) 0.013(4) 0.003(4) 0.001(4)
C2C1 0.056(4) 0.038(4) 0.031(3) 0.001(3) 0.008(3) -0.007(3)
C2C2 0.073(6) 0.057(5) 0.040(4) -0.002(4) 0.006(4) -0.016(4)
C2C3 0.105(8) 0.041(5) 0.057(5) -0.014(4) 0.021(5) -0.023(5)
C2C4 0.117(9) 0.045(5) 0.059(6) 0.000(4) 0.037(6) 0.004(5)
C2C5 0.077(6) 0.048(5) 0.067(6) 0.008(4) 0.024(5) 0.014(5)
C2C6 0.055(5) 0.046(4) 0.053(5) 0.003(4) 0.016(4) 0.001(4)
C2D1 0.037(4) 0.042(4) 0.039(4) -0.007(3) 0.003(3) -0.009(3)
C2D2 0.040(4) 0.055(5) 0.049(4) 0.008(4) 0.006(3) 0.001(3)
C2D3 0.047(4) 0.062(5) 0.044(4) 0.003(4) 0.013(3) -0.015(4)
C2D4 0.057(5) 0.062(5) 0.054(5) -0.010(4) 0.021(4) -0.005(4)
C2D5 0.069(6) 0.060(6) 0.075(6) -0.004(5) 0.031(5) 0.010(5)
C2D6 0.060(5) 0.047(5) 0.056(5) 0.008(4) 0.012(4) 0.000(4)
B1 0.040(5) 0.072(6) 0.049(5) 0.013(5) 0.011(4) 0.016(4)
B2 0.050(5) 0.082(8) 0.065(6) 0.005(6) 0.006(5) -0.022(5)
B3 0.080(7) 0.058(6) 0.046(5) -0.016(4) -0.005(5) 0.027(5)
B4 0.098(9) 0.063(7) 0.087(9) -0.001(6) -0.036(7) -0.003(7)
B5 0.069(7) 0.055(6) 0.065(6) -0.011(5) 0.017(5) -0.009(5)
B6 0.060(6) 0.061(6) 0.038(5) 0.004(4) 0.012(4) 0.001(5)
B7 0.163(15) 0.059(7) 0.136(13) -0.039(8) 0.117(12) -0.053(8)
B8 0.048(5) 0.062(6) 0.059(6) -0.006(5) 0.001(4) -0.002(4)
B9 0.085(7) 0.046(5) 0.057(6) 0.005(5) -0.008(5) -0.005(5)
N1 0.080(6) 0.083(6) 0.072(6) -0.007(5) -0.012(4) 0.024(5)
C2 0.062(5) 0.061(5) 0.055(5) 0.003(4) 0.001(4) 0.012(4)
C3 0.119(10) 0.114(10) 0.084(8) -0.041(8) 0.008(7) 0.024(8)

loop_
_atom_type_symbol
_atom_type_description
_atom_type_scat_dispersion_real
_atom_type_scat_dispersion_imag
_atom_type_scat_source
B B 0.0013 0.0007 'International Tables Vol C Tables 4.2.6.8 and 6.1.1.4'
C C 0.0033 0.0016 'International Tables Vol C Tables 4.2.6.8 and 6.1.1.4'
N N 0.0061 0.0033 'International Tables Vol C Tables 4.2.6.8 and 6.1.1.4'
P P 0.1023 0.0942 'International Tables Vol C Tables 4.2.6.8 and 6.1.1.4'
I I -0.4742 1.8119 'International Tables Vol C Tables 4.2.6.8 and 6.1.1.4'
H H 0.0000 0.0000 'International Tables Vol C Tables 4.2.6.8 and 6.1.1.4'

loop_
_geom_angle_atom_site_label_1
_geom_angle_atom_site_label_2
_geom_angle_atom_site_label_3
_geom_angle
_geom_angle_site_symmetry_1
_geom_angle_site_symmetry_3
_geom_angle_publ_flag
C1B1 P1 C1A1 107.3(3) . . ?
C1B1 P1 C1D1 112.8(3) . . ?
C1A1 P1 C1D1 108.1(3) . . ?
C1B1 P1 C1C1 110.6(3) . . ?
C1A1 P1 C1C1 108.4(3) . . ?
C1D1 P1 C1C1 109.5(3) . . ?
C2B1 P2 C2A1 107.2(3) . . ?
C2B1 P2 C2D1 114.0(3) . . ?
C2A1 P2 C2D1 108.6(3) . . ?
C2B1 P2 C2C1 109.4(4) . . ?
C2A1 P2 C2C1 111.9(3) . . ?
C2D1 P2 C2C1 105.8(3) . . ?
C1A6 C1A1 C1A2 120.6(7) . . ?
C1A6 C1A1 P1 120.9(5) . . ?
C1A2 C1A1 P1 118.0(6) . . ?
C1A3 C1A2 C1A1 117.9(8) . . ?
C1A3 C1A2 H1A2 121.0 . . ?
C1A1 C1A2 H1A2 121.0 . . ?
C1A4 C1A3 C1A2 121.0(8) . . ?
C1A4 C1A3 H1A3 119.5 . . ?
C1A2 C1A3 H1A3 119.5 . . ?
C1A3 C1A4 C1A5 121.1(8) . . ?
C1A3 C1A4 H1A4 119.5 . . ?
C1A5 C1A4 H1A4 119.5 . . ?
C1A4 C1A5 C1A6 119.7(8) . . ?
C1A4 C1A5 H1A5 120.2 . . ?
C1A6 C1A5 H1A5 120.2 . . ?
C1A5 C1A6 C1A1 119.8(7) . . ?
C1A5 C1A6 H1A6 120.1 . . ?
C1A1 C1A6 H1A6 120.1 . . ?
C1B6 C1B1 C1B2 120.0(6) . . ?
C1B6 C1B1 P1 121.2(5) . . ?
C1B2 C1B1 P1 118.7(5) . . ?
C1B1 C1B2 C1B3 119.4(7) . . ?
C1B1 C1B2 H1B2 120.3 . . ?
C1B3 C1B2 H1B2 120.3 . . ?
C1B4 C1B3 C1B2 120.2(7) . . ?
C1B4 C1B3 H1B3 119.9 . . ?
C1B2 C1B3 H1B3 119.9 . . ?
C1B3 C1B4 C1B5 121.1(7) . . ?
C1B3 C1B4 H1B4 119.5 . . ?
C1B5 C1B4 H1B4 119.5 . . ?
C1B4 C1B5 C1B6 119.8(7) . . ?
C1B4 C1B5 H1B5 120.1 . . ?
C1B6 C1B5 H1B5 120.1 . . ?
C1B1 C1B6 C1B5 119.4(7) . . ?
C1B1 C1B6 H1B6 120.3 . . ?
C1B5 C1B6 H1B6 120.3 . . ?
C1C6 C1C1 C1C2 119.7(7) . . ?
C1C6 C1C1 P1 122.1(6) . . ?
C1C2 C1C1 P1 118.2(5) . . ?
C1C3 C1C2 C1C1 120.4(8) . . ?
C1C3 C1C2 H1C2 119.8 . . ?
C1C1 C1C2 H1C2 119.8 . . ?
C1C2 C1C3 C1C4 119.0(8) . . ?
C1C2 C1C3 H1C3 120.5 . . ?
C1C4 C1C3 H1C3 120.5 . . ?
C1C5 C1C4 C1C3 119.8(8) 1_565 . ?
C1C5 C1C4 H1C4 120.1 1_565 . ?
C1C3 C1C4 H1C4 120.1 . . ?
C1C4 C1C5 C1C6 122.0(8) 1_545 1_545 ?
C1C4 C1C5 H1C5 119.0 1_545 . ?
C1C6 C1C5 H1C5 119.0 1_545 . ?
C1C1 C1C6 C1C5 119.0(8) . 1_565 ?
C1C1 C1C6 H1C6 120.5 . . ?
C1C5 C1C6 H1C6 120.5 1_565 . ?
C1D6 C1D1 C1D2 120.0(6) . . ?
C1D6 C1D1 P1 123.6(5) . . ?
C1D2 C1D1 P1 116.3(5) . . ?
C1D3 C1D2 C1D1 119.3(7) 3_457 . ?
C1D3 C1D2 H1D2 120.3 3_457 . ?
C1D1 C1D2 H1D2 120.3 . . ?
C1D4 C1D3 C1D2 121.2(7) 3_457 3_457 ?
C1D4 C1D3 H1D3 119.4 3_457 . ?
C1D2 C1D3 H1D3 119.4 3_457 . ?
C1D3 C1D4 C1D5 119.8(7) 3_457 . ?
C1D3 C1D4 H1D4 120.1 3_457 . ?
C1D5 C1D4 H1D4 120.1 . . ?
C1D6 C1D5 C1D4 120.2(8) . . ?
C1D6 C1D5 H1D5 119.9 . . ?
C1D4 C1D5 H1D5 119.9 . . ?
C1D5 C1D6 C1D1 119.5(7) . . ?
C1D5 C1D6 H1D6 120.3 . . ?
C1D1 C1D6 H1D6 120.3 . . ?
C2A6 C2A1 C2A2 119.4(7) . . ?
C2A6 C2A1 P2 120.8(5) . . ?
C2A2 C2A1 P2 119.9(5) . . ?
C2A3 C2A2 C2A1 119.5(7) . . ?
C2A3 C2A2 H2A2 120.3 . . ?
C2A1 C2A2 H2A2 120.3 . . ?
C2A4 C2A3 C2A2 120.4(8) . . ?
C2A4 C2A3 H2A3 119.8 . . ?
C2A2 C2A3 H2A3 119.8 . . ?
C2A5 C2A4 C2A3 120.2(7) . . ?
C2A5 C2A4 H2A4 119.9 . . ?
C2A3 C2A4 H2A4 119.9 . . ?
C2A4 C2A5 C2A6 120.4(7) . . ?
C2A4 C2A5 H2A5 119.8 . . ?
C2A6 C2A5 H2A5 119.8 . . ?
C2A5 C2A6 C2A1 120.3(7) . . ?
C2A5 C2A6 H2A6 119.9 . . ?
C2A1 C2A6 H2A6 119.9 . . ?
C2B6 C2B1 C2B2 119.5(7) . . ?
C2B6 C2B1 P2 120.5(6) . . ?
C2B2 C2B1 P2 119.6(7) . . ?
C2B3 C2B2 C2B1 119.6(9) . . ?
C2B3 C2B2 H2B2 120.2 . . ?
C2B1 C2B2 H2B2 120.2 . . ?
C2B4 C2B3 C2B2 120.2(9) . . ?
C2B4 C2B3 H2B3 119.9 . . ?
C2B2 C2B3 H2B3 119.9 . . ?
C2B3 C2B4 C2B5 120.8(8) . . ?
C2B3 C2B4 H2B4 119.6 . . ?
C2B5 C2B4 H2B4 119.6 . . ?
C2B6 C2B5 C2B4 119.7(9) . . ?
C2B6 C2B5 H2B5 120.2 . . ?
C2B4 C2B5 H2B5 120.2 . . ?
C2B5 C2B6 C2B1 120.2(9) . . ?
C2B5 C2B6 H2B6 119.9 . . ?
C2B1 C2B6 H2B6 119.9 . . ?
C2C6 C2C1 C2C2 120.2(8) . . ?
C2C6 C2C1 P2 121.1(6) . . ?
C2C2 C2C1 P2 118.6(6) . . ?
C2C3 C2C2 C2C1 119.5(9) . . ?
C2C3 C2C2 H2C2 120.2 . . ?
C2C1 C2C2 H2C2 120.2 . . ?
C2C4 C2C3 C2C2 118.9(9) 1_565 . ?
C2C4 C2C3 H2C3 120.5 1_565 . ?
C2C2 C2C3 H2C3 120.5 . . ?
C2C5 C2C4 C2C3 121.9(9) 1_545 1_545 ?
C2C5 C2C4 H2C4 119.0 1_545 . ?
C2C3 C2C4 H2C4 119.0 1_545 . ?
C2C4 C2C5 C2C6 119.6(10) 1_565 . ?
C2C4 C2C5 H2C5 120.2 1_565 . ?
C2C6 C2C5 H2C5 120.2 . . ?
C2C1 C2C6 C2C5 119.8(8) . . ?
C2C1 C2C6 H2C6 120.1 . . ?
C2C5 C2C6 H2C6 120.1 . . ?
C2D2 C2D1 C2D6 119.4(7) . . ?
C2D2 C2D1 P2 118.8(6) . . ?
C2D6 C2D1 P2 121.7(6) . . ?
C2D1 C2D2 C2D3 119.8(7) . . ?
C2D1 C2D2 H2D2 120.1 . . ?
C2D3 C2D2 H2D2 120.1 . . ?
C2D4 C2D3 C2D2 120.5(8) . . ?
C2D4 C2D3 H2D3 119.7 . . ?
C2D2 C2D3 H2D3 119.7 . . ?
C2D5 C2D4 C2D3 120.4(8) . . ?
C2D5 C2D4 H2D4 119.8 . . ?
C2D3 C2D4 H2D4 119.8 . . ?
C2D4 C2D5 C2D6 120.9(9) . . ?
C2D4 C2D5 H2D5 119.6 . . ?
C2D6 C2D5 H2D5 119.6 . . ?
C2D5 C2D6 C2D1 119.0(8) . . ?
C2D5 C2D6 H2D6 120.5 . . ?
C2D1 C2D6 H2D6 120.5 . . ?
B6 B1 B4 102.3(7) . . ?
B6 B1 B3 58.2(5) . . ?
B4 B1 B3 106.2(7) . . ?
B6 B1 B2 106.0(7) . . ?
B4 B1 B2 54.1(7) . . ?
B3 B1 B2 64.8(6) . . ?
B6 B1 B7 52.5(5) . . ?
B4 B1 B7 51.0(6) . . ?
B3 B1 B7 86.8(7) . . ?
B2 B1 B7 82.9(7) . . ?
B6 B1 I001 123.6(6) . . ?
B4 B1 I001 121.9(7) . . ?
B3 B1 I001 126.8(6) . . ?
B2 B1 I001 127.3(6) . . ?
B7 B1 I001 140.5(7) . . ?
B5 B2 B4 115.1(9) . . ?
B5 B2 B8 58.8(6) . . ?
B4 B2 B8 61.2(7) . . ?
B5 B2 B1 105.9(7) . . ?
B4 B2 B1 60.0(7) . . ?
B8 B2 B1 97.3(7) . . ?
B5 B2 B3 54.5(6) . . ?
B4 B2 B3 104.7(8) . . ?
B8 B2 B3 90.1(7) . . ?
B1 B2 B3 57.3(5) . . ?
B5 B2 H2 119.5 . . ?
B4 B2 H2 117.3 . . ?
B8 B2 H2 131.2 . . ?
B1 B2 H2 125.2 . . ?
B3 B2 H2 131.0 . . ?
B5 B3 B6 110.8(7) . . ?
B5 B3 B9 57.7(6) . . ?
B6 B3 B9 58.4(6) . . ?
B5 B3 B1 104.2(8) . . ?
B6 B3 B1 57.7(5) . . ?
B9 B3 B1 94.2(6) . . ?
B5 B3 B2 52.0(6) . . ?
B6 B3 B2 100.4(7) . . ?
B9 B3 B2 85.9(7) . . ?
B1 B3 B2 57.9(6) . . ?
B5 B3 H3 121.3 . . ?
B6 B3 H3 120.7 . . ?
B9 B3 H3 133.5 . . ?
B1 B3 H3 125.8 . . ?
B2 B3 H3 133.0 . . ?
B7 B4 B2 102.2(9) . . ?
B7 B4 B8 66.9(9) . . ?
B2 B4 B8 62.1(7) . . ?
B7 B4 B1 71.9(9) . . ?
B2 B4 B1 65.9(6) . . ?
B8 B4 B1 101.5(8) . . ?
B7 B4 H4 126.4 . . ?
B2 B4 H4 131.4 . . ?
B8 B4 H4 131.3 . . ?
B1 B4 H4 127.1 . . ?
B2 B5 B8 64.0(7) . . ?
B2 B5 B9 102.2(8) . . ?
B8 B5 B9 67.5(6) . . ?
B2 B5 B3 73.5(7) . . ?
B8 B5 B3 104.4(8) . . ?
B9 B5 B3 64.5(6) . . ?
B2 B5 H5 127.6 . . ?
B8 B5 H5 129.3 . . ?
B9 B5 H5 130.2 . . ?
B3 B5 H5 126.3 . . ?
B7 B6 B9 67.1(8) . . ?
B7 B6 B1 71.9(8) . . ?
B9 B6 B1 101.0(7) . . ?
B7 B6 B3 101.7(8) . . ?
B9 B6 B3 62.4(6) . . ?
B1 B6 B3 64.1(6) . . ?
B7 B6 H6 126.2 . . ?
B9 B6 H6 131.0 . . ?
B1 B6 H6 127.9 . . ?
B3 B6 H6 132.1 . . ?
B4 B7 B6 111.2(11) . . ?
B4 B7 B8 59.1(7) . . ?
B6 B7 B8 107.8(8) . . ?
B4 B7 B9 107.2(9) . . ?
B6 B7 B9 58.0(6) . . ?
B8 B7 B9 59.8(7) . . ?
B4 B7 B1 57.0(8) . . ?
B6 B7 B1 55.6(7) . . ?
B8 B7 B1 89.1(7) . . ?
B9 B7 B1 87.0(7) . . ?
B4 B7 H7 118.7 . . ?
B6 B7 H7 119.3 . . ?
B8 B7 H7 126.3 . . ?
B9 B7 H7 127.8 . . ?
B1 B7 H7 138.2 . . ?
B5 B8 B4 109.5(8) . . ?
B5 B8 B2 57.2(7) . . ?
B4 B8 B2 56.7(7) . . ?
B5 B8 B7 106.0(8) . . ?
B4 B8 B7 54.1(8) . . ?
B2 B8 B7 90.3(8) . . ?
B5 B8 B9 56.9(6) . . ?
B4 B8 B9 104.0(8) . . ?
B2 B8 B9 91.4(7) . . ?
B7 B8 B9 60.8(6) . . ?
B5 B8 H8 120.2 . . ?
B4 B8 H8 122.0 . . ?
B2 B8 H8 134.4 . . ?
B7 B8 H8 127.5 . . ?
B9 B8 H8 126.9 . . ?
B5 B9 B6 111.4(8) . . ?
B5 B9 B3 57.8(6) . . ?
B6 B9 B3 59.1(6) . . ?
B5 B9 B8 55.6(6) . . ?
B6 B9 B8 104.9(7) . . ?
B3 B9 B8 92.6(7) . . ?
B5 B9 B7 104.0(7) . . ?
B6 B9 B7 54.9(7) . . ?
B3 B9 B7 91.9(8) . . ?
B8 B9 B7 59.5(6) . . ?
B5 B9 H9 120.7 . . ?
B6 B9 H9 120.2 . . ?
B3 B9 H9 132.5 . . ?
B8 B9 H9 127.4 . . ?
B7 B9 H9 128.4 . . ?
N1 C2 C3 178.1(11) . . ?
C2 C3 H3A 109.5 . . ?
C2 C3 H3B 109.5 . . ?
H3A C3 H3B 109.5 . . ?
C2 C3 H3C 109.5 . . ?
H3A C3 H3C 109.5 . . ?
H3B C3 H3C 109.5 . . ?

loop_
_geom_bond_atom_site_label_1
_geom_bond_atom_site_label_2
_geom_bond_distance
_geom_bond_site_symmetry_2
_geom_bond_publ_flag
I001 B1 2.184(9) . ?
P1 C1B1 1.794(7) . ?
P1 C1A1 1.795(7) . ?
P1 C1D1 1.796(7) . ?
P1 C1C1 1.803(7) . ?
P2 C2B1 1.796(7) . ?
P2 C2A1 1.801(7) . ?
P2 C2D1 1.801(7) . ?
P2 C2C1 1.802(7) . ?
C1A1 C1A6 1.385(10) . ?
C1A1 C1A2 1.404(10) . ?
C1A2 C1A3 1.393(12) . ?
C1A2 H1A2 0.9500 . ?
C1A3 C1A4 1.360(13) . ?
C1A3 H1A3 0.9500 . ?
C1A4 C1A5 1.375(12) . ?
C1A4 H1A4 0.9500 . ?
C1A5 C1A6 1.383(11) . ?
C1A5 H1A5 0.9500 . ?
C1A6 H1A6 0.9500 . ?
C1B1 C1B6 1.386(10) . ?
C1B1 C1B2 1.395(10) . ?
C1B2 C1B3 1.398(10) . ?
C1B2 H1B2 0.9500 . ?
C1B3 C1B4 1.355(12) . ?
C1B3 H1B3 0.9500 . ?
C1B4 C1B5 1.378(11) . ?
C1B4 H1B4 0.9500 . ?
C1B5 C1B6 1.400(10) . ?
C1B5 H1B5 0.9500 . ?
C1B6 H1B6 0.9500 . ?
C1C1 C1C6 1.376(10) . ?
C1C1 C1C2 1.398(10) . ?
C1C2 C1C3 1.383(11) . ?
C1C2 H1C2 0.9500 . ?
C1C3 C1C4 1.391(13) . ?
C1C3 H1C3 0.9500 . ?
C1C4 C1C5 1.356(13) 1_565 ?
C1C4 H1C4 0.9500 . ?
C1C5 C1C4 1.356(13) 1_545 ?
C1C5 C1C6 1.379(11) 1_545 ?
C1C5 H1C5 0.9500 . ?
C1C6 C1C5 1.379(11) 1_565 ?
C1C6 H1C6 0.9500 . ?
C1D1 C1D6 1.385(10) . ?
C1D1 C1D2 1.398(10) . ?
C1D2 C1D3 1.371(10) 3_457 ?
C1D2 H1D2 0.9500 . ?
C1D3 C1D4 1.368(12) 3_457 ?
C1D3 C1D2 1.371(10) 3_457 ?
C1D3 H1D3 0.9500 . ?
C1D4 C1D3 1.368(12) 3_457 ?
C1D4 C1D5 1.385(12) . ?
C1D4 H1D4 0.9500 . ?
C1D5 C1D6 1.384(11) . ?
C1D5 H1D5 0.9500 . ?
C1D6 H1D6 0.9500 . ?
C2A1 C2A6 1.386(9) . ?
C2A1 C2A2 1.394(10) . ?
C2A2 C2A3 1.384(11) . ?
C2A2 H2A2 0.9500 . ?
C2A3 C2A4 1.378(12) . ?
C2A3 H2A3 0.9500 . ?
C2A4 C2A5 1.365(12) . ?
C2A4 H2A4 0.9500 . ?
C2A5 C2A6 1.378(10) . ?
C2A5 H2A5 0.9500 . ?
C2A6 H2A6 0.9500 . ?
C2B1 C2B6 1.386(12) . ?
C2B1 C2B2 1.399(12) . ?
C2B2 C2B3 1.395(12) . ?
C2B2 H2B2 0.9500 . ?
C2B3 C2B4 1.355(15) . ?
C2B3 H2B3 0.9500 . ?
C2B4 C2B5 1.392(15) . ?
C2B4 H2B4 0.9500 . ?
C2B5 C2B6 1.384(12) . ?
C2B5 H2B5 0.9500 . ?
C2B6 H2B6 0.9500 . ?
C2C1 C2C6 1.370(11) . ?
C2C1 C2C2 1.394(11) . ?
C2C2 C2C3 1.381(13) . ?
C2C2 H2C2 0.9500 . ?
C2C3 C2C4 1.374(15) 1_565 ?
C2C3 H2C3 0.9500 . ?
C2C4 C2C5 1.356(14) 1_545 ?
C2C4 C2C3 1.374(15) 1_545 ?
C2C4 H2C4 0.9500 . ?
C2C5 C2C4 1.356(14) 1_565 ?
C2C5 C2C6 1.382(12) . ?
C2C5 H2C5 0.9500 . ?
C2C6 H2C6 0.9500 . ?
C2D1 C2D2 1.381(10) . ?
C2D1 C2D6 1.398(11) . ?
C2D2 C2D3 1.382(11) . ?
C2D2 H2D2 0.9500 . ?
C2D3 C2D4 1.370(12) . ?
C2D3 H2D3 0.9500 . ?
C2D4 C2D5 1.347(13) . ?
C2D4 H2D4 0.9500 . ?
C2D5 C2D6 1.394(12) . ?
C2D5 H2D5 0.9500 . ?
C2D6 H2D6 0.9500 . ?
B1 B6 1.749(13) . ?
B1 B4 1.779(17) . ?
B1 B3 1.862(14) . ?
B1 B2 1.874(14) . ?
B1 B7 2.02(2) . ?
B2 B5 1.646(17) . ?
B2 B4 1.664(19) . ?
B2 B8 1.761(15) . ?
B2 B3 2.003(16) . ?
B2 H2 1.1200 . ?
B3 B5 1.702(16) . ?
B3 B6 1.758(13) . ?
B3 B9 1.816(14) . ?
B3 H3 1.1200 . ?
B4 B7 1.65(2) . ?
B4 B8 1.745(16) . ?
B4 H4 1.1200 . ?
B5 B8 1.676(14) . ?
B5 B9 1.701(16) . ?
B5 H5 1.1200 . ?
B6 B7 1.682(17) . ?
B6 B9 1.745(15) . ?
B6 H6 1.1200 . ?
B7 B8 1.871(18) . ?
B7 B9 1.896(19) . ?
B7 H7 1.1200 . ?
B8 B9 1.877(15) . ?
B8 H8 1.1200 . ?
B9 H9 1.1200 . ?
N1 C2 1.110(12) . ?
C2 C3 1.437(15) . ?
C3 H3A 0.9800 . ?
C3 H3B 0.9800 . ?
C3 H3C 0.9800 . ?
